data_7108111
loop_
_publ_author_name
'C. B. Liu'
'R. A. S. Ferreira'
'F. A. Almeida Paz'
'A. Cadiau'
'L. D. Carlos'
'L. S. Fu'
'J. Rocha'
'F.-N. Shi'

_publ_section_title
;
 Highly emissive Zn-Ln metal-organic frameworks with an unusual 3D
 inorganic subnetwork
;
_journal_name_full Chem.Commun.
_journal_page_first 7964
_journal_paper_doi 10.1039/c2cc33223j
_journal_volume 48
_journal_year 2012
_chemical_formula_sum 'C15 H5.5 Ce N6 O13.25 Zn3'
_chemical_formula_weight 817.98
_chemical_name_systematic
;
?
;
_space_group_IT_number 205
_symmetry_cell_setting cubic
_symmetry_space_group_name_Hall '-P 2ac 2ab 3'
_symmetry_space_group_name_H-M 'P a -3'
_atom_sites_solution_hydrogens geom
_atom_sites_solution_primary direct
_atom_sites_solution_secondary difmap
_audit_creation_method SHELXL-97
_cell_angle_alpha 90.00
_cell_angle_beta 90.00
_cell_angle_gamma 90.00
_cell_formula_units_Z 8
_cell_length_a 16.3614(5)
_cell_length_b 16.3614(5)
_cell_length_c 16.3614(5)
_cell_measurement_reflns_used 4505
_cell_measurement_temperature 150(2)
_cell_measurement_theta_max 28.96
_cell_measurement_theta_min 2.78
_cell_volume 4379.9(2)
_computing_cell_refinement 'Bruker SMART'
_computing_data_collection 'Bruker SMART'
_computing_data_reduction 'Bruker SAINT'
_computing_molecular_graphics 'Bruker SHELXTL'
_computing_publication_material 'Bruker SHELXTL'
_computing_structure_refinement 'SHELXL-97 (Sheldrick, 1997)'
_computing_structure_solution 'SHELXS-97 (Sheldrick, 1990)'
_diffrn_ambient_temperature 150(2)
_diffrn_measured_fraction_theta_full 0.996
_diffrn_measured_fraction_theta_max 0.996
_diffrn_measurement_device_type 'CCD area detector'
_diffrn_measurement_method 'phi and omega scans'
_diffrn_radiation_monochromator graphite
_diffrn_radiation_source 'fine-focus sealed tube'
_diffrn_radiation_type MoK\a
_diffrn_radiation_wavelength 0.71073
_diffrn_reflns_av_R_equivalents 0.0649
_diffrn_reflns_av_sigmaI/netI 0.0332
_diffrn_reflns_limit_h_max 23
_diffrn_reflns_limit_h_min -23
_diffrn_reflns_limit_k_max 22
_diffrn_reflns_limit_k_min -22
_diffrn_reflns_limit_l_max 23
_diffrn_reflns_limit_l_min -17
_diffrn_reflns_number 26397
_diffrn_reflns_theta_full 30.50
_diffrn_reflns_theta_max 30.50
_diffrn_reflns_theta_min 3.52
_exptl_absorpt_coefficient_mu 5.371
_exptl_absorpt_correction_T_max 0.7388
_exptl_absorpt_correction_T_min 0.7388
_exptl_absorpt_correction_type multi-scan
_exptl_absorpt_process_details Sadabs
_exptl_crystal_colour colourless
_exptl_crystal_density_diffrn 2.481
_exptl_crystal_density_method 'not measured'
_exptl_crystal_description cubic
_exptl_crystal_F_000 3132
_exptl_crystal_size_max 0.06
_exptl_crystal_size_mid 0.06
_exptl_crystal_size_min 0.06
_refine_diff_density_max 0.778
_refine_diff_density_min -0.929
_refine_diff_density_rms 0.122
_refine_ls_extinction_method none
_refine_ls_goodness_of_fit_ref 1.040
_refine_ls_hydrogen_treatment constr
_refine_ls_matrix_type full
_refine_ls_number_parameters 118
_refine_ls_number_reflns 2233
_refine_ls_number_restraints 9
_refine_ls_restrained_S_all 1.072
_refine_ls_R_factor_all 0.0397
_refine_ls_R_factor_gt 0.0271
_refine_ls_shift/su_max 0.002
_refine_ls_shift/su_mean 0.000
_refine_ls_structure_factor_coef Fsqd
_refine_ls_weighting_details 'calc w=1/[\s^2^(Fo^2^)+(0.0219P)^2^+6.3605P] where P=(Fo^2^+2Fc^2^)/3'
_refine_ls_weighting_scheme calc
_refine_ls_wR_factor_gt 0.0530
_refine_ls_wR_factor_ref 0.0563
_reflns_number_gt 1839
_reflns_number_total 2233
_reflns_threshold_expression >2sigma(I)
_cod_data_source_file c2cc33223j.txt
_cod_data_source_block 0819m
_cod_original_sg_symbol_H-M Pa-3
_cod_original_formula_sum 'C15 H5.50 Ce N6 O13.25 Zn3'
_cod_database_code 7108111

loop_
_symmetry_equiv_pos_as_xyz
'x, y, z'
'-x+1/2, -y, z+1/2'
'-x, y+1/2, -z+1/2'
'x+1/2, -y+1/2, -z'
'z, x, y'
'z+1/2, -x+1/2, -y'
'-z+1/2, -x, y+1/2'
'-z, x+1/2, -y+1/2'
'y, z, x'
'-y, z+1/2, -x+1/2'
'y+1/2, -z+1/2, -x'
'-y+1/2, -z, x+1/2'
'-x, -y, -z'
'x-1/2, y, -z-1/2'
'x, -y-1/2, z-1/2'
'-x-1/2, y-1/2, z'
'-z, -x, -y'
'-z-1/2, x-1/2, y'
'z-1/2, x, -y-1/2'
'z, -x-1/2, y-1/2'
'-y, -z, -x'
'y, -z-1/2, x-1/2'
'-y-1/2, z-1/2, x'
'y-1/2, z, -x-1/2'

loop_
_atom_site_label
_atom_site_type_symbol
_atom_site_fract_x
_atom_site_fract_y
_atom_site_fract_z
_atom_site_U_iso_or_equiv
_atom_site_adp_type
_atom_site_occupancy
_atom_site_symmetry_multiplicity
_atom_site_calc_flag
_atom_site_refinement_flags
Ce1 Ce 0.759726(9) 0.259726(9) 0.240274(9) 0.00533(7) Uani 1 3 d S
Zn1 Zn 0.48678(2) 0.31825(2) 0.20320(2) 0.00903(9) Uani 1 1 d .
C1 C 0.44616(18) 0.24548(19) -0.12572(19) 0.0149(6) Uani 1 1 d .
C2 C 0.48358(18) 0.25083(19) -0.04384(18) 0.0142(6) Uani 1 1 d .
C3 C 0.56069(19) 0.2260(2) -0.01863(19) 0.0189(7) Uani 1 1 d .
H3 H 0.6029 0.2013 -0.0499 0.023 Uiso 1 1 calc R
C4 C 0.56062(17) 0.24626(18) 0.06329(18) 0.0124(6) Uani 1 1 d .
C5 C 0.62331(17) 0.23693(18) 0.12697(18) 0.0121(6) Uani 1 1 d .
N1 N 0.44021(15) 0.28302(15) 0.01811(14) 0.0106(5) Uani 1 1 d .
N2 N 0.48842(14) 0.28099(14) 0.08518(14) 0.0094(5) Uani 1 1 d .
O1 O 0.36971(12) 0.26306(13) -0.13037(12) 0.0120(4) Uani 1 1 d .
O2 O 0.49180(14) 0.22446(17) -0.18271(14) 0.0251(6) Uani 1 1 d .
O3 O 0.60689(12) 0.26840(13) 0.19652(12) 0.0125(4) Uani 1 1 d .
O4 O 0.68963(13) 0.20052(13) 0.11437(13) 0.0148(4) Uani 1 1 d .
O5 O 0.67000(18) 0.17000(18) 0.33000(18) 0.0537(13) Uani 1 3 d SDU
H5A H 0.6714 0.1189 0.3109 0.064 Uiso 0.33 1 d PRD
H5B H 0.6983 0.1708 0.3752 0.064 Uiso 0.33 1 d PRD
O6 O 0.5609(14) 0.0609(14) 0.4391(14) 0.091(11) Uani 0.25 3 d SP
H6A H 0.5115 0.0309 0.4624 0.110 Uiso 0.08 1 d PR
H6B H 0.5382 0.0852 0.4117 0.110 Uiso 0.08 1 d PR

loop_
_atom_site_aniso_label
_atom_site_aniso_U_11
_atom_site_aniso_U_22
_atom_site_aniso_U_33
_atom_site_aniso_U_23
_atom_site_aniso_U_13
_atom_site_aniso_U_12
Ce1 0.00533(7) 0.00533(7) 0.00533(7) -0.00025(5) -0.00025(5) 0.00025(5)
Zn1 0.00943(16) 0.01046(17) 0.00720(16) -0.00093(12) 0.00039(12) 0.00116(12)
C1 0.0094(13) 0.0238(16) 0.0115(14) -0.0026(12) 0.0002(10) 0.0025(12)
C2 0.0090(13) 0.0220(16) 0.0118(14) -0.0059(12) -0.0016(10) 0.0045(12)
C3 0.0116(15) 0.0314(18) 0.0138(15) -0.0082(13) -0.0039(11) 0.0079(13)
C4 0.0098(13) 0.0167(15) 0.0108(13) -0.0031(11) -0.0032(10) 0.0019(11)
C5 0.0097(13) 0.0124(14) 0.0142(14) -0.0020(11) -0.0047(11) -0.0016(11)
N1 0.0102(12) 0.0146(12) 0.0071(11) -0.0018(9) -0.0014(9) 0.0006(9)
N2 0.0089(11) 0.0107(11) 0.0086(11) -0.0014(9) -0.0016(9) 0.0005(9)
O1 0.0083(9) 0.0187(11) 0.0090(9) -0.0026(8) -0.0031(7) 0.0032(8)
O2 0.0134(11) 0.0495(17) 0.0123(11) -0.0138(11) -0.0011(9) 0.0085(11)
O3 0.0106(10) 0.0173(11) 0.0095(10) -0.0032(8) -0.0028(7) 0.0032(8)
O4 0.0131(11) 0.0165(11) 0.0149(11) -0.0073(8) -0.0056(8) 0.0046(8)
O5 0.0537(13) 0.0537(13) 0.0537(13) 0.0152(11) 0.0152(11) -0.0152(11)
O6 0.091(11) 0.091(11) 0.091(11) -0.048(14) -0.048(14) 0.048(14)

loop_
_atom_type_symbol
_atom_type_description
_atom_type_scat_dispersion_real
_atom_type_scat_dispersion_imag
_atom_type_scat_source
C C 0.0033 0.0016 'International Tables Vol C Tables 4.2.6.8 and 6.1.1.4'
H H 0.0000 0.0000 'International Tables Vol C Tables 4.2.6.8 and 6.1.1.4'
N N 0.0061 0.0033 'International Tables Vol C Tables 4.2.6.8 and 6.1.1.4'
O O 0.0106 0.0060 'International Tables Vol C Tables 4.2.6.8 and 6.1.1.4'
Zn Zn 0.2839 1.4301 'International Tables Vol C Tables 4.2.6.8 and 6.1.1.4'
Ce Ce -0.2486 2.6331 'International Tables Vol C Tables 4.2.6.8 and 6.1.1.4'

loop_
_geom_angle_atom_site_label_1
_geom_angle_atom_site_label_2
_geom_angle_atom_site_label_3
_geom_angle
_geom_angle_site_symmetry_1
_geom_angle_site_symmetry_3
O5 Ce1 O4 89.28(5) . 11_556
O5 Ce1 O4 89.28(5) . .
O4 Ce1 O4 119.985(2) 11_556 .
O5 Ce1 O4 89.28(5) . 8_645
O4 Ce1 O4 119.985(2) 11_556 8_645
O4 Ce1 O4 119.984(2) . 8_645
O5 Ce1 O1 136.40(5) . 4
O4 Ce1 O1 134.25(7) 11_556 4
O4 Ce1 O1 72.22(7) . 4
O4 Ce1 O1 68.59(7) 8_645 4
O5 Ce1 O1 136.40(5) . 10_655
O4 Ce1 O1 72.22(7) 11_556 10_655
O4 Ce1 O1 68.59(7) . 10_655
O4 Ce1 O1 134.25(7) 8_645 10_655
O1 Ce1 O1 73.34(7) 4 10_655
O5 Ce1 O1 136.40(5) . 5_655
O4 Ce1 O1 68.59(7) 11_556 5_655
O4 Ce1 O1 134.25(7) . 5_655
O4 Ce1 O1 72.22(7) 8_645 5_655
O1 Ce1 O1 73.34(7) 4 5_655
O1 Ce1 O1 73.34(7) 10_655 5_655
O5 Ce1 O3 68.65(5) . 8_645
O4 Ce1 O3 154.79(7) 11_556 8_645
O4 Ce1 O3 73.43(7) . 8_645
O4 Ce1 O3 50.71(6) 8_645 8_645
O1 Ce1 O3 68.31(7) 4 8_645
O1 Ce1 O3 132.31(6) 10_655 8_645
O1 Ce1 O3 119.18(6) 5_655 8_645
O5 Ce1 O3 68.65(5) . 11_556
O4 Ce1 O3 50.71(6) 11_556 11_556
O4 Ce1 O3 154.79(7) . 11_556
O4 Ce1 O3 73.43(7) 8_645 11_556
O1 Ce1 O3 132.31(6) 4 11_556
O1 Ce1 O3 119.18(6) 10_655 11_556
O1 Ce1 O3 68.31(7) 5_655 11_556
O3 Ce1 O3 107.53(5) 8_645 11_556
O5 Ce1 O3 68.65(5) . .
O4 Ce1 O3 73.43(7) 11_556 .
O4 Ce1 O3 50.71(6) . .
O4 Ce1 O3 154.79(7) 8_645 .
O1 Ce1 O3 119.18(6) 4 .
O1 Ce1 O3 68.31(7) 10_655 .
O1 Ce1 O3 132.31(6) 5_655 .
O3 Ce1 O3 107.53(5) 8_645 .
O3 Ce1 O3 107.52(5) 11_556 .
O5 Ce1 C5 81.47(6) . 11_556
O4 Ce1 C5 25.32(7) 11_556 11_556
O4 Ce1 C5 143.14(7) . 11_556
O4 Ce1 C5 95.64(7) 8_645 11_556
O1 Ce1 C5 135.62(7) 4 11_556
O1 Ce1 C5 94.14(7) 10_655 11_556
O1 Ce1 C5 62.29(8) 5_655 11_556
O3 Ce1 C5 133.23(7) 8_645 11_556
O3 Ce1 C5 25.89(7) 11_556 11_556
O3 Ce1 C5 93.02(7) . 11_556
O5 Ce1 C5 81.47(6) . 8_645
O4 Ce1 C5 143.14(7) 11_556 8_645
O4 Ce1 C5 95.64(7) . 8_645
O4 Ce1 C5 25.32(7) 8_645 8_645
O1 Ce1 C5 62.29(8) 4 8_645
O1 Ce1 C5 135.62(7) 10_655 8_645
O1 Ce1 C5 94.15(7) 5_655 8_645
O3 Ce1 C5 25.89(7) 8_645 8_645
O3 Ce1 C5 93.02(7) 11_556 8_645
O3 Ce1 C5 133.23(7) . 8_645
C5 Ce1 C5 117.84(3) 11_556 8_645
O2 Zn1 N2 141.84(11) 15_566 .
O2 Zn1 N1 103.02(11) 15_566 19_656
N2 Zn1 N1 112.98(9) . 19_656
O2 Zn1 O3 82.87(9) 15_566 .
N2 Zn1 O3 79.84(9) . .
N1 Zn1 O3 98.40(9) 19_656 .
O2 Zn1 O1 86.22(9) 15_566 19_656
N2 Zn1 O1 111.84(9) . 19_656
N1 Zn1 O1 79.44(8) 19_656 19_656
O3 Zn1 O1 168.10(8) . 19_656
O2 C1 O1 127.0(3) . .
O2 C1 C2 116.6(3) . .
O1 C1 C2 116.4(3) . .
N1 C2 C3 111.7(3) . .
N1 C2 C1 119.3(3) . .
C3 C2 C1 129.0(3) . .
C4 C3 C2 102.6(3) . .
C4 C3 H3 128.7 . .
C2 C3 H3 128.7 . .
N2 C4 C3 110.9(3) . .
N2 C4 C5 117.6(3) . .
C3 C4 C5 131.5(3) . .
O4 C5 O3 121.3(3) . .
O4 C5 C4 122.4(3) . .
O3 C5 C4 116.3(3) . .
C2 N1 N2 107.1(2) . .
C2 N1 Zn1 111.36(18) . 22_565
N2 N1 Zn1 139.93(19) . 22_565
N1 N2 C4 107.7(2) . .
N1 N2 Zn1 139.36(19) . .
C4 N2 Zn1 112.87(19) . .
C1 O1 Zn1 112.52(18) . 22_565
C1 O1 Ce1 133.62(18) . 4_455
Zn1 O1 Ce1 112.58(8) 22_565 4_455
C1 O2 Zn1 140.7(2) . 15_565
C5 O3 Zn1 113.20(18) . .
C5 O3 Ce1 91.20(16) . .
Zn1 O3 Ce1 153.16(10) . .
C5 O4 Ce1 94.35(17) . .
Ce1 O5 H5A 108.9 . .
Ce1 O5 H5B 100.1 . .
H5A O5 H5B 107.3 . .
H6A O6 H6B 95.3 . .

loop_
_geom_bond_atom_site_label_1
_geom_bond_atom_site_label_2
_geom_bond_distance
_geom_bond_site_symmetry_2
Ce1 O5 2.543(5) .
Ce1 O4 2.549(2) 11_556
Ce1 O4 2.549(2) .
Ce1 O4 2.549(2) 8_645
Ce1 O1 2.5711(19) 4
Ce1 O1 2.5711(19) 10_655
Ce1 O1 2.5711(19) 5_655
Ce1 O3 2.605(2) 8_645
Ce1 O3 2.605(2) 11_556
Ce1 O3 2.605(2) .
Ce1 C5 2.925(3) 11_556
Ce1 C5 2.925(3) 8_645
Zn1 O2 1.995(2) 15_566
Zn1 N2 2.025(2) .
Zn1 N1 2.073(2) 19_656
Zn1 O3 2.130(2) .
Zn1 O1 2.165(2) 19_656
C1 O2 1.243(4) .
C1 O1 1.286(3) .
C1 C2 1.475(4) .
C2 N1 1.345(4) .
C2 C3 1.388(4) .
C3 C4 1.381(4) .
C3 H3 0.9500 .
C4 N2 1.359(4) .
C4 C5 1.470(4) .
C5 O4 1.255(3) .
C5 O3 1.278(3) .
N1 N2 1.352(3) .
N1 Zn1 2.072(2) 22_565
O1 Zn1 2.165(2) 22_565
O1 Ce1 2.5711(19) 4_455
O2 Zn1 1.995(2) 15_565
O5 H5A 0.8926 .
O5 H5B 0.8720 .
O6 H6A 1.0194 .
O6 H6B 0.7048 .

loop_
_geom_hbond_atom_site_label_D
_geom_hbond_atom_site_label_H
_geom_hbond_atom_site_label_A
_geom_hbond_distance_DH
_geom_hbond_distance_HA
_geom_hbond_distance_DA
_geom_hbond_angle_DHA
_geom_hbond_site_symmetry_A
O5 H5A O2 0.89 2.52 3.395(3) 166.0 18_655
O5 H5B O3 0.87 2.47 2.903(3) 111.0 11_556
O5 H5B O2 0.87 2.52 3.395(3) 175.9 21_656
O6 H6A O6 1.02 2.50 3.45(8) 154.9 13_656

loop_
_geom_torsion_atom_site_label_1
_geom_torsion_atom_site_label_2
_geom_torsion_atom_site_label_3
_geom_torsion_atom_site_label_4
_geom_torsion
_geom_torsion_site_symmetry_1
_geom_torsion_site_symmetry_4
O2 C1 C2 N1 171.7(3) . .
O1 C1 C2 N1 -8.4(4) . .
O2 C1 C2 C3 -8.9(5) . .
O1 C1 C2 C3 171.1(3) . .
N1 C2 C3 C4 -0.4(4) . .
C1 C2 C3 C4 -179.9(3) . .
C2 C3 C4 N2 -0.2(4) . .
C2 C3 C4 C5 -179.9(3) . .
N2 C4 C5 O4 174.9(3) . .
C3 C4 C5 O4 -5.5(5) . .
N2 C4 C5 O3 -5.4(4) . .
C3 C4 C5 O3 174.3(3) . .
C3 C2 N1 N2 0.8(4) . .
C1 C2 N1 N2 -179.7(3) . .
C3 C2 N1 Zn1 -167.8(2) . 22_565
C1 C2 N1 Zn1 11.7(3) . 22_565
C2 N1 N2 C4 -0.9(3) . .
Zn1 N1 N2 C4 162.5(2) 22_565 .
C2 N1 N2 Zn1 175.3(2) . .
Zn1 N1 N2 Zn1 -21.4(5) 22_565 .
C3 C4 N2 N1 0.7(3) . .
C5 C4 N2 N1 -179.6(3) . .
C3 C4 N2 Zn1 -176.6(2) . .
C5 C4 N2 Zn1 3.1(3) . .
O2 Zn1 N2 N1 119.1(3) 15_566 .
N1 Zn1 N2 N1 -81.6(3) 19_656 .
O3 Zn1 N2 N1 -176.5(3) . .
O1 Zn1 N2 N1 5.8(3) 19_656 .
O2 Zn1 N2 C4 -64.9(3) 15_566 .
N1 Zn1 N2 C4 94.4(2) 19_656 .
O3 Zn1 N2 C4 -0.52(19) . .
O1 Zn1 N2 C4 -178.19(19) 19_656 .
O2 C1 O1 Zn1 -179.7(3) . 22_565
C2 C1 O1 Zn1 0.4(3) . 22_565
O2 C1 O1 Ce1 14.6(5) . 4_455
C2 C1 O1 Ce1 -165.4(2) . 4_455
O1 C1 O2 Zn1 -17.2(6) . 15_565
C2 C1 O2 Zn1 162.8(3) . 15_565
O4 C5 O3 Zn1 -175.6(2) . .
C4 C5 O3 Zn1 4.7(3) . .
O4 C5 O3 Ce1 15.9(3) . .
C4 C5 O3 Ce1 -163.8(2) . .
O2 Zn1 O3 C5 143.4(2) 15_566 .
N2 Zn1 O3 C5 -2.4(2) . .
N1 Zn1 O3 C5 -114.4(2) 19_656 .
O1 Zn1 O3 C5 167.0(3) 19_656 .
O2 Zn1 O3 Ce1 -62.8(2) 15_566 .
N2 Zn1 O3 Ce1 151.4(2) . .
N1 Zn1 O3 Ce1 39.4(2) 19_656 .
O1 Zn1 O3 Ce1 -39.2(5) 19_656 .
O5 Ce1 O3 C5 -116.16(17) . .
O4 Ce1 O3 C5 147.97(18) 11_556 .
O4 Ce1 O3 C5 -8.56(16) . .
O4 Ce1 O3 C5 -85.7(2) 8_645 .
O1 Ce1 O3 C5 16.08(19) 4 .
O1 Ce1 O3 C5 70.95(17) 10_655 .
O1 Ce1 O3 C5 109.77(17) 5_655 .
O3 Ce1 O3 C5 -58.4(2) 8_645 .
O3 Ce1 O3 C5 -173.92(15) 11_556 .
C5 Ce1 O3 C5 164.2(2) 11_556 .
C5 Ce1 O3 C5 -62.04(13) 8_645 .
O5 Ce1 O3 Zn1 87.8(2) . .
O4 Ce1 O3 Zn1 -8.1(2) 11_556 .
O4 Ce1 O3 Zn1 -164.6(3) . .
O4 Ce1 O3 Zn1 118.2(2) 8_645 .
O1 Ce1 O3 Zn1 -140.0(2) 4 .
O1 Ce1 O3 Zn1 -85.1(2) 10_655 .
O1 Ce1 O3 Zn1 -46.3(3) 5_655 .
O3 Ce1 O3 Zn1 145.55(16) 8_645 .
O3 Ce1 O3 Zn1 30.0(3) 11_556 .
C5 Ce1 O3 Zn1 8.2(2) 11_556 .
C5 Ce1 O3 Zn1 141.9(2) 8_645 .
O3 C5 O4 Ce1 -16.3(3) . .
C4 C5 O4 Ce1 163.4(3) . .
O5 Ce1 O4 C5 71.34(18) . .
O4 Ce1 O4 C5 -17.4(2) 11_556 .
O4 Ce1 O4 C5 160.09(14) 8_645 .
O1 Ce1 O4 C5 -148.79(19) 4 .
O1 Ce1 O4 C5 -70.19(18) 10_655 .
O1 Ce1 O4 C5 -105.91(19) 5_655 .
O3 Ce1 O4 C5 139.24(19) 8_645 .
O3 Ce1 O4 C5 43.2(3) 11_556 .
O3 Ce1 O4 C5 8.74(17) . .
C5 Ce1 O4 C5 -3.36(19) 11_556 .
C5 Ce1 O4 C5 152.7(2) 8_645 .
